data_4501765
loop_
_publ_author_name
'Cangelosi, Virginia M.'
'Pitt, Melanie A.'
'Vickaryous, W. Jake'
'Allen, Corinne A.'
'Zakharov, Lev N.'
'Johnson, Darren W.'

_publ_section_title
;
 Design Considerations for the Group 15 Elements: The
 Pnictogen&#x00B7;&#x00B7;&#x00B7;\p Interaction As a Complementary
 Component in Supramolecular Assembly Design
;
_journal_issue 8
_journal_name_full 'Crystal Growth &amp; Design'
_journal_page_first 3531
_journal_paper_doi 10.1021/cg100444n
_journal_volume 10
_journal_year 2010
_chemical_formula_sum 'C20 H24 As2 Cl2 S4'
_chemical_formula_weight 613.37
_chemical_name_systematic
;
 ?
;
_space_group_IT_number 61
_symmetry_cell_setting orthorhombic
_symmetry_space_group_name_Hall '-P 2ac 2ab'
_symmetry_space_group_name_H-M 'P b c a'
_atom_sites_solution_hydrogens difmap
_atom_sites_solution_primary direct
_atom_sites_solution_secondary difmap
_audit_creation_method SHELXLTL
_cell_angle_alpha 90.00
_cell_angle_beta 90.00
_cell_angle_gamma 90.00
_cell_formula_units_Z 4
_cell_length_a 8.8381(9)
_cell_length_b 11.7662(12)
_cell_length_c 23.360(2)
_cell_measurement_reflns_used 3981
_cell_measurement_temperature 173(2)
_cell_measurement_theta_max 26.63
_cell_measurement_theta_min 2.89
_cell_volume 2429.2(4)
_computing_cell_refinement 'Bruker SMART'
_computing_data_collection 'Bruker SMART'
_computing_data_reduction 'Bruker SAINT'
_computing_molecular_graphics 'Bruker SHELXTL'
_computing_publication_material 'Bruker SHELXTL'
_computing_structure_refinement 'Bruker SHELXTL'
_computing_structure_solution 'Bruker SHELXTL'
_diffrn_ambient_temperature 173(2)
_diffrn_measured_fraction_theta_full 1.000
_diffrn_measured_fraction_theta_max 1.000
_diffrn_measurement_device_type 'Bruker Apex CCD area detector'
_diffrn_measurement_method 'phi and omega scans'
_diffrn_radiation_monochromator graphite
_diffrn_radiation_source 'fine-focus sealed tube'
_diffrn_radiation_type MoK\a
_diffrn_radiation_wavelength 0.71073
_diffrn_reflns_av_R_equivalents 0.0576
_diffrn_reflns_av_sigmaI/netI 0.0293
_diffrn_reflns_limit_h_max 11
_diffrn_reflns_limit_h_min -11
_diffrn_reflns_limit_k_max 15
_diffrn_reflns_limit_k_min -15
_diffrn_reflns_limit_l_max 29
_diffrn_reflns_limit_l_min -29
_diffrn_reflns_number 25132
_diffrn_reflns_theta_full 27.00
_diffrn_reflns_theta_max 27.00
_diffrn_reflns_theta_min 1.74
_exptl_absorpt_coefficient_mu 3.321
_exptl_absorpt_correction_T_max 0.9675
_exptl_absorpt_correction_T_min 0.5155
_exptl_absorpt_correction_type multi-scan
_exptl_absorpt_process_details SADABS
_exptl_crystal_colour colorless
_exptl_crystal_density_diffrn 1.677
_exptl_crystal_density_method 'not measured'
_exptl_crystal_description plate
_exptl_crystal_F_000 1232
_exptl_crystal_size_max 0.23
_exptl_crystal_size_mid 0.16
_exptl_crystal_size_min 0.01
_refine_diff_density_max 0.492
_refine_diff_density_min -0.375
_refine_diff_density_rms 0.080
_refine_ls_extinction_method none
_refine_ls_goodness_of_fit_ref 1.120
_refine_ls_hydrogen_treatment refall
_refine_ls_matrix_type full
_refine_ls_number_parameters 175
_refine_ls_number_reflns 2652
_refine_ls_number_restraints 0
_refine_ls_restrained_S_all 1.120
_refine_ls_R_factor_all 0.0502
_refine_ls_R_factor_gt 0.0349
_refine_ls_shift/su_max 0.001
_refine_ls_shift/su_mean 0.000
_refine_ls_structure_factor_coef Fsqd
_refine_ls_weighting_details 'calc w=1/[\s^2^(Fo^2^)+(0.0279P)^2^+2.8414P] where P=(Fo^2^+2Fc^2^)/3'
_refine_ls_weighting_scheme calc
_refine_ls_wR_factor_gt 0.0688
_refine_ls_wR_factor_ref 0.0801
_reflns_number_gt 2138
_reflns_number_total 2652
_reflns_threshold_expression >2sigma(I)
_cod_data_source_file cg100444n_si_002.cif
_cod_data_source_block corin2
_cod_depositor_comments
;
The following automatic conversions were performed:

'_symmetry_cell_setting' value 'Orthorhombic' changed to
'orthorhombic' according to
/home/saulius/struct/CIF-dictionaries/cif_core.dic dictionary named
'cif_core.dic' version 2.4.2 from 2011-04-26.

Automatic conversion script
Id: cif_fix_values 1715 2011-07-08 13:25:40Z adriana 
;
_cod_original_sg_symbol_H-M Pbca
_cod_database_code 4501765

loop_
_symmetry_equiv_pos_as_xyz
'x, y, z'
'-x+1/2, -y, z+1/2'
'-x, y+1/2, -z+1/2'
'x+1/2, -y+1/2, -z'
'-x, -y, -z'
'x-1/2, y, -z-1/2'
'x, -y-1/2, z-1/2'
'-x-1/2, y-1/2, z'

loop_
_atom_site_label
_atom_site_type_symbol
_atom_site_fract_x
_atom_site_fract_y
_atom_site_fract_z
_atom_site_U_iso_or_equiv
_atom_site_adp_type
_atom_site_occupancy
_atom_site_symmetry_multiplicity
_atom_site_calc_flag
As1 As 0.11796(4) 0.89745(3) 0.369205(14) 0.02556(11) Uani 1 1 d
Cl1 Cl 0.37328(9) 0.90433(8) 0.36404(4) 0.0371(2) Uani 1 1 d
S1 S 0.05684(12) 1.07819(8) 0.35681(4) 0.0365(2) Uani 1 1 d
S2 S 0.06525(12) 0.85137(9) 0.27956(4) 0.0403(2) Uani 1 1 d
C1 C 0.0445(4) 1.1211(3) 0.43199(15) 0.0299(8) Uani 1 1 d
C2 C 0.1970(4) 1.1419(3) 0.45993(16) 0.0287(8) Uani 1 1 d
C3 C 0.1838(3) 1.1917(3) 0.51889(14) 0.0246(7) Uani 1 1 d
C4 C 0.1135(4) 1.2966(3) 0.52765(16) 0.0286(8) Uani 1 1 d
C5 C 0.0984(4) 1.3402(3) 0.58181(16) 0.0294(8) Uani 1 1 d
C6 C 0.1548(3) 1.2844(3) 0.62952(15) 0.0297(8) Uani 1 1 d
C7 C 0.2281(4) 1.1820(4) 0.62079(17) 0.0325(9) Uani 1 1 d
C8 C 0.2415(4) 1.1353(3) 0.56620(16) 0.0292(8) Uani 1 1 d
C9 C 0.1258(5) 1.3303(4) 0.68901(19) 0.0406(10) Uani 1 1 d
C10 C -0.0325(4) 1.3013(4) 0.71063(18) 0.0385(9) Uani 1 1 d
H1A H -0.009(4) 1.063(3) 0.4572(15) 0.036(10) Uiso 1 1 d
H1B H -0.011(4) 1.188(3) 0.4318(14) 0.024(9) Uiso 1 1 d
H2A H 0.249(4) 1.185(3) 0.4393(14) 0.026(10) Uiso 1 1 d
H2B H 0.249(4) 1.068(3) 0.4620(14) 0.029(9) Uiso 1 1 d
H4 H 0.076(4) 1.331(3) 0.4977(15) 0.029(10) Uiso 1 1 d
H5 H 0.049(4) 1.404(3) 0.5845(15) 0.030(10) Uiso 1 1 d
H7 H 0.259(4) 1.141(3) 0.6430(17) 0.039(13) Uiso 1 1 d
H8 H 0.293(4) 1.062(3) 0.5577(15) 0.035(10) Uiso 1 1 d
H9A H 0.183(5) 1.302(3) 0.7099(17) 0.037(13) Uiso 1 1 d
H9B H 0.136(5) 1.415(4) 0.6858(19) 0.066(15) Uiso 1 1 d
H10A H -0.044(5) 1.328(3) 0.7475(19) 0.053(12) Uiso 1 1 d
H10B H -0.113(5) 1.335(4) 0.680(2) 0.074(15) Uiso 1 1 d

loop_
_atom_site_aniso_label
_atom_site_aniso_U_11
_atom_site_aniso_U_22
_atom_site_aniso_U_33
_atom_site_aniso_U_23
_atom_site_aniso_U_13
_atom_site_aniso_U_12
As1 0.02444(18) 0.0302(2) 0.02208(18) -0.00145(15) -0.00152(13) -0.00236(14)
Cl1 0.0252(4) 0.0392(5) 0.0469(6) -0.0036(4) 0.0003(4) -0.0007(4)
S1 0.0475(6) 0.0359(5) 0.0261(5) 0.0017(4) -0.0045(4) 0.0135(4)
S2 0.0443(6) 0.0547(6) 0.0219(5) -0.0048(4) -0.0019(4) -0.0096(5)
C1 0.0279(18) 0.032(2) 0.0299(19) -0.0021(16) 0.0024(15) 0.0051(16)
C2 0.0214(17) 0.031(2) 0.034(2) -0.0001(16) 0.0023(15) 0.0024(16)
C3 0.0158(15) 0.0267(17) 0.0312(18) -0.0020(14) 0.0029(13) -0.0018(13)
C4 0.0271(18) 0.0266(18) 0.032(2) 0.0014(15) 0.0022(15) -0.0002(15)
C5 0.0213(17) 0.0227(18) 0.044(2) -0.0028(16) 0.0053(15) -0.0005(14)
C6 0.0160(15) 0.038(2) 0.0357(19) -0.0092(16) 0.0021(14) -0.0080(14)
C7 0.0199(17) 0.043(2) 0.034(2) 0.0004(18) -0.0044(15) 0.0024(15)
C8 0.0206(17) 0.0286(19) 0.038(2) -0.0019(16) 0.0000(15) 0.0018(14)
C9 0.027(2) 0.052(3) 0.042(2) -0.014(2) -0.0061(19) -0.007(2)
C10 0.033(2) 0.049(2) 0.034(2) -0.0198(19) 0.0016(17) -0.0063(18)

loop_
_atom_type_symbol
_atom_type_description
_atom_type_scat_dispersion_real
_atom_type_scat_dispersion_imag
_atom_type_scat_source
C C 0.0033 0.0016 'International Tables Vol C Tables 4.2.6.8 and 6.1.1.4'
H H 0.0000 0.0000 'International Tables Vol C Tables 4.2.6.8 and 6.1.1.4'
S S 0.1246 0.1234 'International Tables Vol C Tables 4.2.6.8 and 6.1.1.4'
Cl Cl 0.1484 0.1585 'International Tables Vol C Tables 4.2.6.8 and 6.1.1.4'
As As 0.0499 2.0058 'International Tables Vol C Tables 4.2.6.8 and 6.1.1.4'

loop_
_geom_angle_atom_site_label_1
_geom_angle_atom_site_label_2
_geom_angle_atom_site_label_3
_geom_angle
_geom_angle_site_symmetry_1
_geom_angle_site_symmetry_3
S2 As1 S1 93.45(4) . .
S2 As1 Cl1 99.69(4) . .
S1 As1 Cl1 101.66(4) . .
C1 S1 As1 98.86(13) . .
C10 S2 As1 98.91(13) 5_576 .
C2 C1 S1 113.9(3) . .
C2 C1 H1A 106(2) . .
S1 C1 H1A 113(2) . .
C2 C1 H1B 109(2) . .
S1 C1 H1B 105(2) . .
H1A C1 H1B 109(3) . .
C3 C2 C1 112.9(3) . .
C3 C2 H2A 109(2) . .
C1 C2 H2A 110(2) . .
C3 C2 H2B 110(2) . .
C1 C2 H2B 107(2) . .
H2A C2 H2B 108(3) . .
C8 C3 C4 118.0(3) . .
C8 C3 C2 121.1(3) . .
C4 C3 C2 120.9(3) . .
C5 C4 C3 120.6(3) . .
C5 C4 H4 122(2) . .
C3 C4 H4 118(2) . .
C4 C5 C6 122.0(3) . .
C4 C5 H5 116(2) . .
C6 C5 H5 122(2) . .
C7 C6 C5 117.5(3) . .
C7 C6 C9 121.7(4) . .
C5 C6 C9 120.6(3) . .
C6 C7 C8 121.2(4) . .
C6 C7 H7 129(3) . .
C8 C7 H7 110(3) . .
C3 C8 C7 120.6(3) . .
C3 C8 H8 115(2) . .
C7 C8 H8 124(2) . .
C6 C9 C10 112.3(3) . .
C6 C9 H9A 108(3) . .
C10 C9 H9A 107(3) . .
C6 C9 H9B 106(3) . .
C10 C9 H9B 109(3) . .
H9A C9 H9B 114(4) . .
C9 C10 S2 113.9(3) . 5_576
C9 C10 H10A 110(3) . .
S2 C10 H10A 101(3) 5_576 .
C9 C10 H10B 107(2) . .
S2 C10 H10B 110(3) 5_576 .
H10A C10 H10B 115(4) . .

loop_
_geom_bond_atom_site_label_1
_geom_bond_atom_site_label_2
_geom_bond_distance
_geom_bond_site_symmetry_2
As1 S2 2.2128(10) .
As1 S1 2.2132(10) .
As1 Cl1 2.2613(9) .
S1 C1 1.830(4) .
S2 C10 1.834(4) 5_576
C1 C2 1.517(5) .
C1 H1A 1.02(4) .
C1 H1B 0.93(3) .
C2 C3 1.501(5) .
C2 H2A 0.84(3) .
C2 H2B 0.98(4) .
C3 C8 1.386(5) .
C3 C4 1.397(5) .
C4 C5 1.372(5) .
C4 H4 0.88(3) .
C5 C6 1.386(5) .
C5 H5 0.87(3) .
C6 C7 1.383(5) .
C6 C9 1.513(5) .
C7 C8 1.394(5) .
C7 H7 0.76(4) .
C8 H8 0.99(4) .
C9 C10 1.526(5) .
C9 H9A 0.78(4) .
C9 H9B 1.01(5) .
C10 S2 1.834(4) 5_576
C10 H10A 0.92(4) .
C10 H10B 1.09(5) .

loop_
_geom_torsion_atom_site_label_1
_geom_torsion_atom_site_label_2
_geom_torsion_atom_site_label_3
_geom_torsion_atom_site_label_4
_geom_torsion
_geom_torsion_site_symmetry_4
S2 As1 S1 C1 165.23(13) .
Cl1 As1 S1 C1 -94.13(13) .
S1 As1 S2 C10 -157.29(13) 5_576
Cl1 As1 S2 C10 100.25(13) 5_576
As1 S1 C1 C2 78.5(3) .
S1 C1 C2 C3 172.4(2) .
C1 C2 C3 C8 119.7(4) .
C1 C2 C3 C4 -60.5(4) .
C8 C3 C4 C5 -1.9(5) .
C2 C3 C4 C5 178.3(3) .
C3 C4 C5 C6 1.7(5) .
C4 C5 C6 C7 0.1(5) .
C4 C5 C6 C9 -175.3(3) .
C5 C6 C7 C8 -1.5(5) .
C9 C6 C7 C8 173.8(3) .
C4 C3 C8 C7 0.5(5) .
C2 C3 C8 C7 -179.7(3) .
C6 C7 C8 C3 1.2(5) .
C7 C6 C9 C10 -96.1(5) .
C5 C6 C9 C10 79.1(5) .
C6 C9 C10 S2 64.7(5) 5_576
